data_4034046
loop_
_publ_author_name
'Geiger, Thomas'
'Haupt, Anne'
'Maichle-M\"ossmer, C\"acilia'
'Schrenk, Claudio'
'Schnepf, Andreas'
'Bettinger, Holger F.'

_publ_section_title
;
 Synthesis and Photodimerization of 2- and 2,3-Disubstituted Anthracenes:
 Influence of Steric Interactions and London Dispersion on
 Diastereoselectivity.
;
_journal_issue 16
_journal_name_full 'The Journal of organic chemistry'
_journal_page_first 10120
_journal_page_last 10135
_journal_paper_doi 10.1021/acs.joc.9b01317
_journal_volume 84
_journal_year 2019
_chemical_formula_sum 'C44 H52'
_chemical_formula_weight 580.86
_space_group_crystal_system triclinic
_space_group_IT_number 2
_space_group_name_Hall '-P 1'
_space_group_name_H-M_alt 'P -1'
_atom_sites_solution_hydrogens geom
_audit_creation_method SHELXL-2014
_cell_angle_alpha 106.8510(10)
_cell_angle_beta 109.5060(10)
_cell_angle_gamma 105.4740(10)
_cell_formula_units_Z 1
_cell_length_a 9.7346(2)
_cell_length_b 10.0564(2)
_cell_length_c 10.2632(2)
_cell_measurement_reflns_used 9966
_cell_measurement_temperature 100(2)
_cell_measurement_theta_max 27.05
_cell_measurement_theta_min 2.31
_cell_volume 829.51(3)
_computing_cell_refinement 'Bruker SAINT'
_computing_data_collection 'Bruker APEX2'
_computing_data_reduction 'Bruker SAINT'
_computing_structure_refinement 'SHELXL-2014 (Sheldrick 2014)'
_computing_structure_solution 'SHELXS-97 (Sheldrick 2008)'
_diffrn_ambient_temperature 100(2)
_diffrn_measured_fraction_theta_full 0.999
_diffrn_measured_fraction_theta_max 0.997
_diffrn_measurement_device_type 'Bruker APEX-II CCD'
_diffrn_measurement_method '\f and \w scans'
_diffrn_radiation_type MoK\a
_diffrn_radiation_wavelength 0.71073
_diffrn_reflns_av_R_equivalents 0.0138
_diffrn_reflns_av_unetI/netI 0.0091
_diffrn_reflns_Laue_measured_fraction_full 0.999
_diffrn_reflns_Laue_measured_fraction_max 0.997
_diffrn_reflns_limit_h_max 12
_diffrn_reflns_limit_h_min -12
_diffrn_reflns_limit_k_max 12
_diffrn_reflns_limit_k_min -12
_diffrn_reflns_limit_l_max 12
_diffrn_reflns_limit_l_min -13
_diffrn_reflns_number 22418
_diffrn_reflns_point_group_measured_fraction_full 0.999
_diffrn_reflns_point_group_measured_fraction_max 0.997
_diffrn_reflns_theta_full 25.242
_diffrn_reflns_theta_max 27.054
_diffrn_reflns_theta_min 2.312
_exptl_absorpt_coefficient_mu 0.065
_exptl_absorpt_correction_T_max 0.7455
_exptl_absorpt_correction_T_min 0.7177
_exptl_absorpt_correction_type multi-scan
_exptl_absorpt_process_details 'SADABS V2008/1 (Bruker AXS)'
_exptl_crystal_colour colorless
_exptl_crystal_density_diffrn 1.163
_exptl_crystal_description prism
_exptl_crystal_F_000 316
_exptl_crystal_size_max 0.1
_exptl_crystal_size_mid 0.1
_exptl_crystal_size_min 0.1
_refine_diff_density_max 0.363
_refine_diff_density_min -0.192
_refine_diff_density_rms 0.041
_refine_ls_extinction_method none
_refine_ls_goodness_of_fit_ref 1.008
_refine_ls_hydrogen_treatment constr
_refine_ls_matrix_type full
_refine_ls_number_parameters 201
_refine_ls_number_reflns 3631
_refine_ls_number_restraints 0
_refine_ls_restrained_S_all 1.008
_refine_ls_R_factor_all 0.0412
_refine_ls_R_factor_gt 0.0380
_refine_ls_shift/su_max 0.000
_refine_ls_shift/su_mean 0.000
_refine_ls_structure_factor_coef Fsqd
_refine_ls_weighting_details 'w=1/[\s^2^(Fo^2^)+(0.0644P)^2^+0.2887P] where P=(Fo^2^+2Fc^2^)/3'
_refine_ls_weighting_scheme calc
_refine_ls_wR_factor_gt 0.1053
_refine_ls_wR_factor_ref 0.1088
_reflns_Friedel_coverage 0.000
_reflns_number_gt 3339
_reflns_number_total 3631
_reflns_threshold_expression 'I > 2\s(I)'
_cod_data_source_file jo9b01317_si_009.cif
_cod_data_source_block 40a_TG030717
_cod_database_code 4034046
_shelx_space_group_comment
;
The symmetry employed for this shelxl refinement is uniquely defined
by the following loop, which should always be used as a source of
symmetry information in preference to the above space-group names.
They are only intended as comments.
;
_shelxl_version_number 2014-3

loop_
_space_group_symop_operation_xyz
'x, y, z'
'-x, -y, -z'

loop_
_atom_site_label
_atom_site_type_symbol
_atom_site_fract_x
_atom_site_fract_y
_atom_site_fract_z
_atom_site_U_iso_or_equiv
_atom_site_adp_type
_atom_site_occupancy
_atom_site_site_symmetry_order
_atom_site_calc_flag
_atom_site_refinement_flags_posn
_atom_site_refinement_flags_adp
C1 C 0.34927(14) 0.77277(13) 0.38175(12) 0.0238(2) Uani 1 1 d . .
H2 H 0.4507 0.8410 0.3948 0.036 Uiso 1 1 calc R U
H1 H 0.3698 0.7212 0.4492 0.036 Uiso 1 1 calc R U
H11 H 0.2890 0.8317 0.4070 0.036 Uiso 1 1 calc R U
C2 C 0.25327(12) 0.65529(11) 0.21724(11) 0.0165(2) Uani 1 1 d . .
H12 H 0.2337 0.7081 0.1495 0.020 Uiso 1 1 calc R U
H13 H 0.1487 0.5900 0.2034 0.020 Uiso 1 1 calc R U
C3 C 0.33780(11) 0.55580(11) 0.17114(11) 0.0141(2) Uani 1 1 d . .
H3 H 0.3473 0.4948 0.2314 0.017 Uiso 1 1 calc R U
H4 H 0.4467 0.6214 0.1947 0.017 Uiso 1 1 calc R U
C4 C 0.24898(11) 0.44956(11) 0.00222(10) 0.0127(2) Uani 1 1 d . .
H5 H 0.1342 0.4037 -0.0251 0.015 Uiso 1 1 calc R U
H6 H 0.2611 0.5111 -0.0562 0.015 Uiso 1 1 calc R U
C5 C 0.30136(11) 0.32235(10) -0.04824(11) 0.01145(19) Uani 1 1 d . .
C6 C 0.42831(11) 0.30928(10) 0.05506(10) 0.01171(19) Uani 1 1 d . .
H24 H 0.4844 0.3837 0.1573 0.014 Uiso 1 1 calc R U
C7 C 0.47459(11) 0.19082(10) 0.01253(10) 0.01124(19) Uani 1 1 d . .
C8 C 0.60540(11) -0.08162(10) 0.13745(10) 0.01139(19) Uani 1 1 d . .
C9 C 0.54820(11) 0.04398(10) 0.17751(10) 0.01160(19) Uani 1 1 d . .
H25 H 0.5899 0.0924 0.2905 0.014 Uiso 1 1 calc R U
C10 C 0.61038(11) 0.17313(10) 0.12258(10) 0.01146(19) Uani 1 1 d . .
H26 H 0.6765 0.2721 0.2141 0.014 Uiso 1 1 calc R U
C11 C 0.71178(11) 0.13858(10) 0.04430(11) 0.0125(2) Uani 1 1 d . .
C12 C 0.63220(11) 0.02908(11) -0.10651(11) 0.0125(2) Uani 1 1 d . .
C13 C 0.71940(12) -0.00674(11) -0.18431(11) 0.0155(2) Uani 1 1 d . .
H10 H 0.6659 -0.0807 -0.2866 0.019 Uiso 1 1 calc R U
C14 C 0.88507(12) 0.06577(12) -0.11235(12) 0.0179(2) Uani 1 1 d . .
H7 H 0.9443 0.0410 -0.1657 0.022 Uiso 1 1 calc R U
C15 C 0.96366(12) 0.17410(12) 0.03698(12) 0.0182(2) Uani 1 1 d . .
H8 H 1.0766 0.2231 0.0860 0.022 Uiso 1 1 calc R U
C16 C 0.87684(11) 0.21091(11) 0.11504(11) 0.0154(2) Uani 1 1 d . .
H9 H 0.9307 0.2857 0.2170 0.019 Uiso 1 1 calc R U
C17 C 0.77989(11) -0.21174(10) 0.19971(10) 0.01162(19) Uani 1 1 d . .
C18 C 0.91729(11) -0.21986(11) 0.31759(10) 0.0136(2) Uani 1 1 d . .
H22 H 0.9860 -0.1167 0.3997 0.016 Uiso 1 1 calc R U
H21 H 0.9819 -0.2540 0.2696 0.016 Uiso 1 1 calc R U
C19 C 0.86454(12) -0.32776(11) 0.38823(11) 0.0169(2) Uani 1 1 d . .
H14 H 0.7835 -0.4269 0.3054 0.020 Uiso 1 1 calc R U
H15 H 0.9574 -0.3450 0.4456 0.020 Uiso 1 1 calc R U
C20 C 0.79559(13) -0.26839(12) 0.49444(12) 0.0207(2) Uani 1 1 d . .
H16 H 0.7140 -0.2357 0.4426 0.025 Uiso 1 1 calc R U
H17 H 0.8814 -0.1784 0.5861 0.025 Uiso 1 1 calc R U
C21 C 0.72044(13) -0.38663(14) 0.54318(13) 0.0262(3) Uani 1 1 d . .
H19 H 0.6292 -0.4721 0.4539 0.039 Uiso 1 1 calc R U
H20 H 0.6846 -0.3408 0.6165 0.039 Uiso 1 1 calc R U
H18 H 0.7992 -0.4229 0.5904 0.039 Uiso 1 1 calc R U
C22 C 0.73155(11) -0.09331(10) 0.24143(10) 0.0119(2) Uani 1 1 d . .
H23 H 0.7864 -0.0189 0.3436 0.014 Uiso 1 1 calc R U

loop_
_atom_site_aniso_label
_atom_site_aniso_U_11
_atom_site_aniso_U_22
_atom_site_aniso_U_33
_atom_site_aniso_U_23
_atom_site_aniso_U_13
_atom_site_aniso_U_12
C1 0.0300(6) 0.0223(5) 0.0173(5) 0.0037(4) 0.0080(4) 0.0162(5)
C2 0.0191(5) 0.0163(5) 0.0152(5) 0.0056(4) 0.0070(4) 0.0105(4)
C3 0.0152(4) 0.0143(5) 0.0133(4) 0.0052(4) 0.0057(4) 0.0079(4)
C4 0.0133(4) 0.0123(4) 0.0128(4) 0.0053(4) 0.0051(4) 0.0067(4)
C5 0.0115(4) 0.0110(4) 0.0136(4) 0.0063(4) 0.0065(4) 0.0046(3)
C6 0.0114(4) 0.0109(4) 0.0109(4) 0.0037(3) 0.0044(3) 0.0036(3)
C7 0.0101(4) 0.0119(4) 0.0122(4) 0.0061(4) 0.0047(3) 0.0044(3)
C8 0.0116(4) 0.0110(4) 0.0125(4) 0.0057(4) 0.0058(3) 0.0044(3)
C9 0.0127(4) 0.0121(4) 0.0103(4) 0.0047(3) 0.0046(3) 0.0061(4)
C10 0.0111(4) 0.0105(4) 0.0103(4) 0.0034(3) 0.0029(3) 0.0044(3)
C11 0.0133(4) 0.0125(4) 0.0151(4) 0.0083(4) 0.0066(4) 0.0071(4)
C12 0.0133(4) 0.0125(4) 0.0148(4) 0.0079(4) 0.0066(4) 0.0072(4)
C13 0.0199(5) 0.0159(5) 0.0178(5) 0.0101(4) 0.0110(4) 0.0107(4)
C14 0.0198(5) 0.0212(5) 0.0266(5) 0.0164(4) 0.0162(4) 0.0136(4)
C15 0.0129(4) 0.0203(5) 0.0279(5) 0.0160(4) 0.0098(4) 0.0088(4)
C16 0.0135(4) 0.0149(5) 0.0175(5) 0.0088(4) 0.0047(4) 0.0058(4)
C17 0.0100(4) 0.0125(4) 0.0127(4) 0.0066(4) 0.0047(3) 0.0041(3)
C18 0.0125(4) 0.0142(5) 0.0127(4) 0.0053(4) 0.0036(4) 0.0063(4)
C19 0.0189(5) 0.0168(5) 0.0151(5) 0.0087(4) 0.0048(4) 0.0083(4)
C20 0.0233(5) 0.0234(5) 0.0173(5) 0.0108(4) 0.0091(4) 0.0093(4)
C21 0.0231(5) 0.0309(6) 0.0209(5) 0.0141(5) 0.0076(4) 0.0052(5)
C22 0.0122(4) 0.0116(4) 0.0103(4) 0.0042(3) 0.0043(3) 0.0037(3)

loop_
_atom_type_symbol
_atom_type_description
_atom_type_scat_dispersion_real
_atom_type_scat_dispersion_imag
_atom_type_scat_source
C C 0.0033 0.0016 'International Tables Vol C Tables 4.2.6.8 and 6.1.1.4'
H H 0.0000 0.0000 'International Tables Vol C Tables 4.2.6.8 and 6.1.1.4'

loop_
_geom_angle_atom_site_label_1
_geom_angle_atom_site_label_2
_geom_angle_atom_site_label_3
_geom_angle
_geom_angle_site_symmetry_1
_geom_angle_site_symmetry_3
C2 C1 H2 109.5 . .
C2 C1 H1 109.5 . .
H2 C1 H1 109.5 . .
C2 C1 H11 109.5 . .
H2 C1 H11 109.5 . .
H1 C1 H11 109.5 . .
C1 C2 C3 112.43(8) . .
C1 C2 H12 109.1 . .
C3 C2 H12 109.1 . .
C1 C2 H13 109.1 . .
C3 C2 H13 109.1 . .
H12 C2 H13 107.9 . .
C2 C3 C4 112.00(8) . .
C2 C3 H3 109.2 . .
C4 C3 H3 109.2 . .
C2 C3 H4 109.2 . .
C4 C3 H4 109.2 . .
H3 C3 H4 107.9 . .
C5 C4 C3 116.03(8) . .
C5 C4 H5 108.3 . .
C3 C4 H5 108.3 . .
C5 C4 H6 108.3 . .
C3 C4 H6 108.3 . .
H5 C4 H6 107.4 . .
C6 C5 C17 118.32(8) . 2_655
C6 C5 C4 121.01(8) . .
C17 C5 C4 120.64(8) 2_655 .
C7 C6 C5 121.95(9) . .
C7 C6 H24 119.0 . .
C5 C6 H24 119.0 . .
C6 C7 C8 119.76(8) . 2_655
C6 C7 C10 122.97(8) . .
C8 C7 C10 117.27(8) 2_655 .
C7 C8 C22 118.93(8) 2_655 .
C7 C8 C9 117.34(8) 2_655 .
C22 C8 C9 123.72(8) . .
C12 C9 C8 107.52(7) 2_655 .
C12 C9 C10 111.78(7) 2_655 .
C8 C9 C10 112.18(7) . .
C12 C9 H25 108.4 2_655 .
C8 C9 H25 108.4 . .
C10 C9 H25 108.4 . .
C11 C10 C7 107.32(7) . .
C11 C10 C9 111.80(7) . .
C7 C10 C9 112.35(7) . .
C11 C10 H26 108.4 . .
C7 C10 H26 108.4 . .
C9 C10 H26 108.4 . .
C16 C11 C12 119.91(9) . .
C16 C11 C10 122.89(9) . .
C12 C11 C10 117.20(8) . .
C13 C12 C11 119.67(9) . .
C13 C12 C9 123.14(9) . 2_655
C11 C12 C9 117.18(8) . 2_655
C12 C13 C14 120.10(9) . .
C12 C13 H10 119.9 . .
C14 C13 H10 119.9 . .
C15 C14 C13 120.15(9) . .
C15 C14 H7 119.9 . .
C13 C14 H7 119.9 . .
C14 C15 C16 119.95(9) . .
C14 C15 H8 120.0 . .
C16 C15 H8 120.0 . .
C11 C16 C15 120.21(9) . .
C11 C16 H9 119.9 . .
C15 C16 H9 119.9 . .
C22 C17 C5 119.20(8) . 2_655
C22 C17 C18 119.75(8) . .
C5 C17 C18 121.05(8) 2_655 .
C17 C18 C19 113.66(8) . .
C17 C18 H22 108.8 . .
C19 C18 H22 108.8 . .
C17 C18 H21 108.8 . .
C19 C18 H21 108.8 . .
H22 C18 H21 107.7 . .
C20 C19 C18 113.65(8) . .
C20 C19 H14 108.8 . .
C18 C19 H14 108.8 . .
C20 C19 H15 108.8 . .
C18 C19 H15 108.8 . .
H14 C19 H15 107.7 . .
C19 C20 C21 112.74(9) . .
C19 C20 H16 109.0 . .
C21 C20 H16 109.0 . .
C19 C20 H17 109.0 . .
C21 C20 H17 109.0 . .
H16 C20 H17 107.8 . .
C20 C21 H19 109.5 . .
C20 C21 H20 109.5 . .
H19 C21 H20 109.5 . .
C20 C21 H18 109.5 . .
H19 C21 H18 109.5 . .
H20 C21 H18 109.5 . .
C8 C22 C17 121.83(8) . .
C8 C22 H23 119.1 . .
C17 C22 H23 119.1 . .

loop_
_geom_bond_atom_site_label_1
_geom_bond_atom_site_label_2
_geom_bond_distance
_geom_bond_site_symmetry_2
C1 C2 1.5233(14) .
C1 H2 0.9800 .
C1 H1 0.9800 .
C1 H11 0.9800 .
C2 C3 1.5254(13) .
C2 H12 0.9900 .
C2 H13 0.9900 .
C3 C4 1.5254(13) .
C3 H3 0.9900 .
C3 H4 0.9900 .
C4 C5 1.5184(12) .
C4 H5 0.9900 .
C4 H6 0.9900 .
C5 C6 1.4003(13) .
C5 C17 1.4094(13) 2_655
C6 C7 1.3889(13) .
C6 H24 0.9500 .
C7 C8 1.3946(13) 2_655
C7 C10 1.5164(12) .
C8 C7 1.3946(13) 2_655
C8 C22 1.3911(12) .
C8 C9 1.5171(12) .
C9 C12 1.5170(12) 2_655
C9 C10 1.6138(13) .
C9 H25 1.0000 .
C10 C11 1.5136(12) .
C10 H26 1.0000 .
C11 C16 1.3889(13) .
C11 C12 1.4015(13) .
C12 C13 1.3918(13) .
C12 C9 1.5170(12) 2_655
C13 C14 1.3939(14) .
C13 H10 0.9500 .
C14 C15 1.3875(15) .
C14 H7 0.9500 .
C15 C16 1.3930(14) .
C15 H8 0.9500 .
C16 H9 0.9500 .
C17 C22 1.4004(13) .
C17 C5 1.4094(13) 2_655
C17 C18 1.5147(12) .
C18 C19 1.5408(13) .
C18 H22 0.9900 .
C18 H21 0.9900 .
C19 C20 1.5233(14) .
C19 H14 0.9900 .
C19 H15 0.9900 .
C20 C21 1.5246(15) .
C20 H16 0.9900 .
C20 H17 0.9900 .
C21 H19 0.9800 .
C21 H20 0.9800 .
C21 H18 0.9800 .
C22 H23 0.9500 .

loop_
_geom_torsion_atom_site_label_1
_geom_torsion_atom_site_label_2
_geom_torsion_atom_site_label_3
_geom_torsion_atom_site_label_4
_geom_torsion
_geom_torsion_site_symmetry_1
_geom_torsion_site_symmetry_4
C1 C2 C3 C4 -174.19(8) . .
C2 C3 C4 C5 -166.73(8) . .
C3 C4 C5 C6 -2.50(13) . .
C3 C4 C5 C17 175.66(8) . 2_655
C17 C5 C6 C7 -0.48(14) 2_655 .
C4 C5 C6 C7 177.71(8) . .
C5 C6 C7 C8 0.71(14) . 2_655
C5 C6 C7 C10 -179.29(8) . .
C7 C8 C9 C12 44.89(11) 2_655 2_655
C22 C8 C9 C12 -134.95(9) . 2_655
C7 C8 C9 C10 -78.40(10) 2_655 .
C22 C8 C9 C10 101.76(10) . .
C6 C7 C10 C11 -133.90(9) . .
C8 C7 C10 C11 46.10(11) 2_655 .
C6 C7 C10 C9 102.81(10) . .
C8 C7 C10 C9 -77.19(10) 2_655 .
C12 C9 C10 C11 -121.04(8) 2_655 .
C8 C9 C10 C11 -0.18(10) . .
C12 C9 C10 C7 -0.30(10) 2_655 .
C8 C9 C10 C7 120.56(8) . .
C7 C10 C11 C16 133.71(9) . .
C9 C10 C11 C16 -102.66(10) . .
C7 C10 C11 C12 -45.82(10) . .
C9 C10 C11 C12 77.81(10) . .
C16 C11 C12 C13 0.16(14) . .
C10 C11 C12 C13 179.71(8) . .
C16 C11 C12 C9 -179.21(8) . 2_655
C10 C11 C12 C9 0.33(12) . 2_655
C11 C12 C13 C14 0.15(14) . .
C9 C12 C13 C14 179.49(8) 2_655 .
C12 C13 C14 C15 -0.12(14) . .
C13 C14 C15 C16 -0.23(14) . .
C12 C11 C16 C15 -0.51(14) . .
C10 C11 C16 C15 179.97(8) . .
C14 C15 C16 C11 0.54(14) . .
C22 C17 C18 C19 97.10(10) . .
C5 C17 C18 C19 -82.45(11) 2_655 .
C17 C18 C19 C20 -71.14(11) . .
C18 C19 C20 C21 170.93(8) . .
C7 C8 C22 C17 -0.20(14) 2_655 .
C9 C8 C22 C17 179.64(8) . .
C5 C17 C22 C8 -0.02(14) 2_655 .
C18 C17 C22 C8 -179.58(8) . .
